data_2102145
loop_
_publ_author_name
'Nespolo, Massimo'
'Isobe, Mitsumasa'
'Iida, Junji'
'Kimizuka, Noboru'

_publ_section_title
;
 Crystal structure and charge distribution of YbFeMnO~4~
;
_journal_issue 5
_journal_name_full 'Acta Crystallographica Section B'
_journal_page_first 805
_journal_page_last 810
_journal_paper_doi 10.1107/S0108768100005383
_journal_volume 56
_journal_year 2000
_chemical_formula_moiety 'Yb0.963 Fe Mn O3.945'
_chemical_formula_sum 'Fe Mn O3.945 Yb0.963'
_chemical_formula_weight 341.49
_chemical_name_systematic
;
 ?
;
_space_group_IT_number 166
_symmetry_cell_setting hexagonal
_symmetry_space_group_name_Hall '-R 3 2"'
_symmetry_space_group_name_H-M 'R -3 m :H'
_audit_creation_method SHELXL-97
_cell_angle_alpha 90.00
_cell_angle_beta 90.00
_cell_angle_gamma 120.00
_cell_formula_units_Z 3
_cell_length_a 3.45800(10)
_cell_length_b 3.45800(10)
_cell_length_c 25.647(3)
_cell_measurement_reflns_used 18
_cell_measurement_temperature 293(2)
_cell_measurement_theta_max 45.30
_cell_measurement_theta_min 40.98
_cell_volume 265.59(3)
_computing_cell_refinement 'CAD4 EXPRESS'
_computing_data_collection 'CAD4 EXPRESS'
_computing_data_reduction 'XCAD4 (Harms, 1996)'
_computing_structure_refinement 'SHELXL-97 (Sheldrick, 1997)'
_computing_structure_solution 'SHELXS-97 (Sheldrick, 1990)'
_diffrn_ambient_temperature 293(2)
_diffrn_measured_fraction_theta_full 1.000
_diffrn_measured_fraction_theta_max 1.002
_diffrn_measurement_device_type 'Enraf Nonius CAD4'
_diffrn_measurement_method omega-theta
_diffrn_radiation_monochromator graphite
_diffrn_radiation_source 'fine-focus sealed tube'
_diffrn_radiation_type MoK\a
_diffrn_radiation_wavelength .71073
_diffrn_reflns_av_R_equivalents .0196
_diffrn_reflns_av_sigmaI/netI .0136
_diffrn_reflns_limit_h_max 7
_diffrn_reflns_limit_h_min 0
_diffrn_reflns_limit_k_max 4
_diffrn_reflns_limit_k_min 0
_diffrn_reflns_limit_l_max 61
_diffrn_reflns_limit_l_min -60
_diffrn_reflns_number 655
_diffrn_reflns_theta_full 59.84
_diffrn_reflns_theta_max 59.84
_diffrn_reflns_theta_min 2.38
_diffrn_standards_decay_% 0
_diffrn_standards_interval_time 240
_diffrn_standards_number 3
_exptl_absorpt_coefficient_mu 32.637
_exptl_absorpt_correction_T_max .16614
_exptl_absorpt_correction_T_min .08584
_exptl_absorpt_correction_type sphere
_exptl_absorpt_process_details Platon
_exptl_crystal_colour black
_exptl_crystal_density_diffrn 6.405
_exptl_crystal_density_method 'not measured'
_exptl_crystal_description sphere
_exptl_crystal_F_000 451
_exptl_crystal_size_max .055
_exptl_crystal_size_mid .055
_exptl_crystal_size_min .055
_exptl_crystal_size_rad .055
_refine_diff_density_max 2.550
_refine_diff_density_min -4.880
_refine_ls_extinction_coef .0290(11)
_refine_ls_extinction_method SHELXL
_refine_ls_goodness_of_fit_ref 1.184
_refine_ls_hydrogen_treatment mixed
_refine_ls_matrix_type full
_refine_ls_number_parameters 14
_refine_ls_number_reflns 577
_refine_ls_number_restraints 0
_refine_ls_restrained_S_all 1.184
_refine_ls_R_factor_all .0216
_refine_ls_R_factor_gt .0175
_refine_ls_shift/su_max .001
_refine_ls_shift/su_mean .000
_refine_ls_structure_factor_coef Fsqd
_refine_ls_weighting_details 'calc w=1/[\s^2^(Fo^2^)+(0.0192P)^2^+1.2133P] where P=(Fo^2^+2Fc^2^)/3'
_refine_ls_weighting_scheme calc
_refine_ls_wR_factor_ref .0437
_reflns_number_gt 528
_reflns_number_total 577
_reflns_threshold_expression >2sigma(I)
_cod_data_source_file na0104.cif
_cod_data_source_block I
_cod_original_sg_symbol_H-M R-3m
_cod_database_code 2102145

loop_
_symmetry_equiv_pos_as_xyz
'x, y, z'
'-y, x-y, z'
'-x+y, -x, z'
'y, x, -z'
'x-y, -y, -z'
'-x, -x+y, -z'
'x+2/3, y+1/3, z+1/3'
'-y+2/3, x-y+1/3, z+1/3'
'-x+y+2/3, -x+1/3, z+1/3'
'y+2/3, x+1/3, -z+1/3'
'x-y+2/3, -y+1/3, -z+1/3'
'-x+2/3, -x+y+1/3, -z+1/3'
'x+1/3, y+2/3, z+2/3'
'-y+1/3, x-y+2/3, z+2/3'
'-x+y+1/3, -x+2/3, z+2/3'
'y+1/3, x+2/3, -z+2/3'
'x-y+1/3, -y+2/3, -z+2/3'
'-x+1/3, -x+y+2/3, -z+2/3'
'-x, -y, -z'
'y, -x+y, -z'
'x-y, x, -z'
'-y, -x, z'
'-x+y, y, z'
'x, x-y, z'
'-x+2/3, -y+1/3, -z+1/3'
'y+2/3, -x+y+1/3, -z+1/3'
'x-y+2/3, x+1/3, -z+1/3'
'-y+2/3, -x+1/3, z+1/3'
'-x+y+2/3, y+1/3, z+1/3'
'x+2/3, x-y+1/3, z+1/3'
'-x+1/3, -y+2/3, -z+2/3'
'y+1/3, -x+y+2/3, -z+2/3'
'x-y+1/3, x+2/3, -z+2/3'
'-y+1/3, -x+2/3, z+2/3'
'-x+y+1/3, y+2/3, z+2/3'
'x+1/3, x-y+2/3, z+2/3'

loop_
_atom_site_label
_atom_site_fract_x
_atom_site_fract_y
_atom_site_fract_z
_atom_site_U_iso_or_equiv
_atom_site_adp_type
_atom_site_calc_flag
_atom_site_refinement_flags
_atom_site_occupancy
_atom_site_type_symbol
Yb .0000 .0000 .0000 .01184(5) Uani d SP .963(3) Yb
Fe .0000 .0000 .215706(14) .00728(7) Uani d SP .50 Fe
Mn .0000 .0000 .215706(14) .00728(7) Uani d SP .50 Mn
O1 .0000 .0000 .12826(13) .0208(5) Uani d SP .97 O
O2 .0000 .0000 .29345(8) .0098(2) Uani d S 1 O

loop_
_atom_site_aniso_label
_atom_site_aniso_U_11
_atom_site_aniso_U_22
_atom_site_aniso_U_33
_atom_site_aniso_U_12
_atom_site_aniso_U_13
_atom_site_aniso_U_23
Yb .00345(4) .00345(4) .02863(11) .00172(2) .000 .000
Fe .00660(8) .00660(8) .00865(12) .00330(4) .000 .000
Mn .00660(8) .00660(8) .00865(12) .00330(4) .000 .000
O1 .0217(8) .0217(8) .0192(10) .0108(4) .000 .000
O2 .0095(3) .0095(3) .0106(5) .00474(17) .000 .000

loop_
_atom_type_symbol
_atom_type_description
_atom_type_scat_dispersion_real
_atom_type_scat_dispersion_imag
_atom_type_scat_source
Yb Yb -.3850 5.5486 'International Tables Vol C Tables 4.2.6.8 and 6.1.1.4'
Fe Fe .3463 .8444 'International Tables Vol C Tables 4.2.6.8 and 6.1.1.4'
Mn Mn .3368 .7283 'International Tables Vol C Tables 4.2.6.8 and 6.1.1.4'
O O .0106 .0060 'International Tables Vol C Tables 4.2.6.8 and 6.1.1.4'

loop_
_geom_angle_atom_site_label_1
_geom_angle_atom_site_label_2
_geom_angle_atom_site_label_3
_geom_angle_site_symmetry_1
_geom_angle_site_symmetry_3
_geom_angle
O2 Yb O2 25 13_444 180.00(10)
O2 Yb O2 25 25_445 100.84(6)
O2 Yb O2 13_444 25_445 79.16(6)
O2 Yb O2 25 13_554 79.16(6)
O2 Yb O2 13_444 13_554 100.84(6)
O2 Yb O2 25_445 13_554 180.00(10)
O2 Yb O2 25 25_455 100.84(6)
O2 Yb O2 13_444 25_455 79.16(6)
O2 Yb O2 25_445 25_455 100.84(6)
O2 Yb O2 13_554 25_455 79.16(6)
O2 Yb O2 25 13_544 79.16(6)
O2 Yb O2 13_444 13_544 100.84(6)
O2 Yb O2 25_445 13_544 79.16(6)
O2 Yb O2 13_554 13_544 100.84(6)
O2 Yb O2 25_455 13_544 180.00(10)
O2 Yb Yb 25 1_445 140.42(3)
O2 Yb Yb 13_444 1_445 39.58(3)
O2 Yb Yb 25_445 1_445 39.58(3)
O2 Yb Yb 13_554 1_445 140.42(3)
O2 Yb Yb 25_455 1_445 90.0
O2 Yb Yb 13_544 1_445 90.0
O2 Yb Yb 25 1_665 39.58(3)
O2 Yb Yb 13_444 1_665 140.42(3)
O2 Yb Yb 25_445 1_665 140.42(3)
O2 Yb Yb 13_554 1_665 39.58(3)
O2 Yb Yb 25_455 1_665 90.0
O2 Yb Yb 13_544 1_665 90.0
Yb Yb Yb 1_445 1_665 180.0
O2 Yb Yb 25 1_565 90.0
O2 Yb Yb 13_444 1_565 90.0
O2 Yb Yb 25_445 1_565 140.42(3)
O2 Yb Yb 13_554 1_565 39.58(3)
O2 Yb Yb 25_455 1_565 39.58(3)
O2 Yb Yb 13_544 1_565 140.42(3)
Yb Yb Yb 1_445 1_565 120.0
Yb Yb Yb 1_665 1_565 60.0
O2 Yb Yb 25 1_455 140.42(3)
O2 Yb Yb 13_444 1_455 39.58(3)
O2 Yb Yb 25_445 1_455 90.0
O2 Yb Yb 13_554 1_455 90.0
O2 Yb Yb 25_455 1_455 39.58(3)
O2 Yb Yb 13_544 1_455 140.42(3)
Yb Yb Yb 1_445 1_455 60.0
Yb Yb Yb 1_665 1_455 120.0
Yb Yb Yb 1_565 1_455 60.0
O2 Yb Yb 25 1_655 39.58(3)
O2 Yb Yb 13_444 1_655 140.42(3)
O2 Yb Yb 25_445 1_655 90.0
O2 Yb Yb 13_554 1_655 90.0
O2 Yb Yb 25_455 1_655 140.42(3)
O2 Yb Yb 13_544 1_655 39.58(3)
Yb Yb Yb 1_445 1_655 120.0
Yb Yb Yb 1_665 1_655 60.0
Yb Yb Yb 1_565 1_655 120.0
Yb Yb Yb 1_455 1_655 180.0
O2 Yb Yb 25 1_545 90.0
O2 Yb Yb 13_444 1_545 90.0
O2 Yb Yb 25_445 1_545 39.58(3)
O2 Yb Yb 13_554 1_545 140.42(3)
O2 Yb Yb 25_455 1_545 140.42(3)
O2 Yb Yb 13_544 1_545 39.58(3)
Yb Yb Yb 1_445 1_545 60.0
Yb Yb Yb 1_665 1_545 120.0
Yb Yb Yb 1_565 1_545 180.0
Yb Yb Yb 1_455 1_545 120.0
Yb Yb Yb 1_655 1_545 60.0
O2 Fe O1 . 25_445 97.77(9)
O2 Fe O1 . 25 97.77(9)
O1 Fe O1 25_445 25 118.20(4)
O2 Fe O1 . 25_455 97.77(9)
O1 Fe O1 25_445 25_455 118.20(4)
O1 Fe O1 25 25_455 118.20(4)
O2 Fe O1 . . 180.0
O1 Fe O1 25_445 . 82.23(9)
O1 Fe O1 25 . 82.23(9)
O1 Fe O1 25_455 . 82.23(9)
O2 Fe Yb . 7 33.496(5)
O1 Fe Yb 25_445 7 112.72(8)
O1 Fe Yb 25 7 64.28(9)
O1 Fe Yb 25_455 7 112.72(8)
O1 Fe Yb . 7 146.504(4)
O2 Fe Yb . 7_445 33.496(4)
O1 Fe Yb 25_445 7_445 64.28(9)
O1 Fe Yb 25 7_445 112.72(8)
O1 Fe Yb 25_455 7_445 112.72(8)
O1 Fe Yb . 7_445 146.504(4)
Yb Fe Yb 7 7_445 57.102(7)
O2 Fe Yb . 7_455 33.496(4)
O1 Fe Yb 25_445 7_455 112.72(8)
O1 Fe Yb 25 7_455 112.72(8)
O1 Fe Yb 25_455 7_455 64.28(9)
O1 Fe Yb . 7_455 146.504(4)
Yb Fe Yb 7 7_455 57.102(7)
Yb Fe Yb 7_445 7_455 57.102(7)
Mn O1 Fe 25_445 25_445 .00(2)
Mn O1 Mn 25_445 25 118.20(4)
Fe O1 Mn 25_445 25 118.20(4)
Mn O1 Fe 25_445 25 118.20(4)
Fe O1 Fe 25_445 25 118.20(4)
Mn O1 Fe 25 25 .00(2)
Mn O1 Mn 25_445 25_455 118.20(4)
Fe O1 Mn 25_445 25_455 118.20(4)
Mn O1 Mn 25 25_455 118.20(4)
Fe O1 Mn 25 25_455 118.20(4)
Mn O1 Fe 25_445 25_455 118.20(4)
Fe O1 Fe 25_445 25_455 118.20(4)
Mn O1 Fe 25 25_455 118.20(4)
Fe O1 Fe 25 25_455 118.20(4)
Mn O1 Fe 25_455 25_455 .00(2)
Mn O1 Fe 25_445 . 97.77(9)
Fe O1 Fe 25_445 . 97.77(9)
Mn O1 Fe 25 . 97.77(9)
Fe O1 Fe 25 . 97.77(9)
Mn O1 Fe 25_455 . 97.77(9)
Fe O1 Fe 25_455 . 97.77(9)
Fe O2 Yb . 7 117.13(5)
Fe O2 Yb . 7_445 117.13(5)
Yb O2 Yb 7 7_445 100.84(6)
Fe O2 Yb . 7_455 117.13(5)
Yb O2 Yb 7 7_455 100.84(6)
Yb O2 Yb 7_445 7_455 100.84(6)

loop_
_geom_bond_atom_site_label_1
_geom_bond_atom_site_label_2
_geom_bond_site_symmetry_2
_geom_bond_distance
Yb O2 25 2.2432(10)
Yb O2 13_444 2.2432(10)
Yb O2 25_445 2.2432(10)
Yb O2 13_554 2.2432(10)
Yb O2 25_455 2.2433(10)
Yb O2 13_544 2.2433(10)
Yb Yb 1_445 3.4580
Yb Yb 1_665 3.4580
Yb Yb 1_565 3.4580
Yb Yb 1_455 3.4580
Yb Yb 1_655 3.4580
Yb Yb 1_545 3.4580
Fe O2 . 1.994(2)
Fe O1 25_445 2.0150(4)
Fe O1 25 2.0150(5)
Fe O1 25_455 2.0150(5)
Fe O1 . 2.243(3)
Fe Yb 7 3.6176(4)
Fe Yb 7_445 3.6176(4)
Fe Yb 7_455 3.6176(4)
O1 Mn 25_445 2.0150(5)
O1 Fe 25_445 2.0150(5)
O1 Mn 25 2.0150(5)
O1 Fe 25 2.0150(5)
O1 Mn 25_455 2.0150(5)
O1 Fe 25_455 2.0150(5)
O2 Yb 7 2.2432(10)
O2 Yb 7_445 2.2432(10)
O2 Yb 7_455 2.2433(10)
